data_4348469
loop_
_publ_author_name
'Guillet, Jesse L.'
'Bhowmick, Indrani'
'Shores, Matthew P.'
'Daley, Christopher J. A.'
'Gembicky, Milan'
'Golen, James A.'
'Rheingold, Arnold L.'
'Doerrer, Linda H.'

_publ_section_title
;
 Thiocyanate-Ligated Heterobimetallic {PtM} Lantern Complexes Including a
 Ferromagnetically Coupled 1D Coordination Polymer.
;
_journal_issue 16
_journal_name_full 'Inorganic chemistry'
_journal_page_first 8099
_journal_page_last 8109
_journal_paper_doi 10.1021/acs.inorgchem.6b01182
_journal_volume 55
_journal_year 2016
_chemical_formula_moiety 'C9 H12 N Ni O4 Pt S5, C10 H20 Na O5, C H2 Cl2'
_chemical_formula_sum 'C20 H34 Cl2 N Na Ni O9 Pt S5'
_chemical_formula_weight 940.47
_space_group_crystal_system triclinic
_space_group_IT_number 2
_space_group_name_Hall '-P 1'
_space_group_name_H-M_alt 'P -1'
_atom_sites_solution_hydrogens geom
_audit_creation_date 2016-02-19
_audit_creation_method
;
Olex2 1.2
(compiled 2015.09.30 svn.r3233 for OlexSys, GUI svn.r5103)
;
_cell_angle_alpha 75.1700(16)
_cell_angle_beta 72.7780(13)
_cell_angle_gamma 78.4160(16)
_cell_formula_units_Z 2
_cell_length_a 11.8679(3)
_cell_length_b 12.0344(5)
_cell_length_c 13.1456(4)
_cell_measurement_reflns_used 9945
_cell_measurement_temperature 200(2)
_cell_measurement_theta_max 28.24
_cell_measurement_theta_min 2.66
_cell_volume 1717.62(10)
_computing_cell_refinement 'Bruker SAINT'
_computing_data_collection 'Bruker APEX2'
_computing_data_reduction 'Bruker SAINT'
_computing_molecular_graphics 'Olex2 (Dolomanov et al., 2009)'
_computing_publication_material 'Olex2 (Dolomanov et al., 2009)'
_computing_structure_refinement 'XL (Sheldrick, 2008)'
_computing_structure_solution 'SHELXS-97 (Sheldrick, 2008)'
_diffrn_ambient_temperature 200.15
_diffrn_detector 'Bruker APEX-II CCD'
_diffrn_detector_area_resol_mean 7.9
_diffrn_detector_type 'CCD Area Detector'
_diffrn_measured_fraction_theta_full 0.990
_diffrn_measured_fraction_theta_max 0.985
_diffrn_measurement_device 'Kappa Four-Circle Diffractometer'
_diffrn_measurement_device_type 'Bruker APEX II Ultra'
_diffrn_measurement_method '\f and \w scans'
_diffrn_radiation_monochromator 'Double Bounce Multilayer Mirrors'
_diffrn_radiation_probe x-ray
_diffrn_radiation_type MoK\a
_diffrn_radiation_wavelength 0.71073
_diffrn_reflns_av_R_equivalents 0.0553
_diffrn_reflns_av_unetI/netI 0.0364
_diffrn_reflns_Laue_measured_fraction_full 0.990
_diffrn_reflns_Laue_measured_fraction_max 0.985
_diffrn_reflns_limit_h_max 15
_diffrn_reflns_limit_h_min -15
_diffrn_reflns_limit_k_max 16
_diffrn_reflns_limit_k_min -16
_diffrn_reflns_limit_l_max 17
_diffrn_reflns_limit_l_min -17
_diffrn_reflns_number 35859
_diffrn_reflns_point_group_measured_fraction_full 0.990
_diffrn_reflns_point_group_measured_fraction_max 0.985
_diffrn_reflns_theta_full 25.000
_diffrn_reflns_theta_max 28.318
_diffrn_reflns_theta_min 2.155
_diffrn_source 'Micro Focus Rotating Anode'
_diffrn_source_type 'Bruker TXS'
_diffrn_standards_number 0
_exptl_absorpt_coefficient_mu 5.131
_exptl_absorpt_correction_T_max 0.5133
_exptl_absorpt_correction_T_min 0.2459
_exptl_absorpt_correction_type multi-scan
_exptl_absorpt_process_details sadabs
_exptl_crystal_colour yellow
_exptl_crystal_colour_primary yellow
_exptl_crystal_density_diffrn 1.818
_exptl_crystal_density_method 'not measured'
_exptl_crystal_description block
_exptl_crystal_F_000 928
_exptl_crystal_size_max 0.38
_exptl_crystal_size_mid 0.22
_exptl_crystal_size_min 0.15
_refine_diff_density_max 2.255
_refine_diff_density_min -2.399
_refine_diff_density_rms 0.191
_refine_ls_extinction_method none
_refine_ls_goodness_of_fit_ref 1.039
_refine_ls_hydrogen_treatment constr
_refine_ls_matrix_type full
_refine_ls_number_parameters 361
_refine_ls_number_reflns 8429
_refine_ls_number_restraints 40
_refine_ls_restrained_S_all 1.056
_refine_ls_R_factor_all 0.0440
_refine_ls_R_factor_gt 0.0421
_refine_ls_shift/su_max 0.001
_refine_ls_shift/su_mean 0.000
_refine_ls_structure_factor_coef Fsqd
_refine_ls_weighting_details 'w=1/[\s^2^(Fo^2^)+(0.0627P)^2^+6.6653P] where P=(Fo^2^+2Fc^2^)/3'
_refine_ls_weighting_scheme calc
_refine_ls_wR_factor_gt 0.1143
_refine_ls_wR_factor_ref 0.1163
_reflns_Friedel_coverage 0.000
_reflns_number_gt 7995
_reflns_number_total 8429
_reflns_threshold_expression 'I > 2\s(I)'
_cod_data_source_file ic6b01182_si_001.cif
_cod_data_source_block Compound_2_lhd396
_cod_depositor_comments
;
The following automatic conversions were performed:

data item '_diffrn_radiation_probe' value 'X-ray' was changed to
'x-ray' in accordance with the
/home/saulius/struct/COD-crude-data/automatic-downloads/DataCite-retrospective/ACS/depositions/lib/dictionaries/cif_core.dic
dictionary named 'cif_core.dic' version 2.4.2 last updated on
2011-04-26.

Automatic conversion script
Id: cif_fix_values 6909 2019-04-08 15:41:33Z antanas 
;
_cod_database_code 4348469
_shelx_space_group_comment
;
The symmetry employed for this shelxl refinement is uniquely defined
by the following loop, which should always be used as a source of
symmetry information in preference to the above space-group names.
They are only intended as comments.
;
_shelx_estimated_absorpt_t_max 0.513
_shelx_estimated_absorpt_t_min 0.246
_olex2_refinement_description
;
1. Fixed Uiso
 At 1.2 times of:
  All C(H,H) groups
 At 1.5 times of:
  All C(H,H,H) groups
2. Restrained distances
 C11-C12 = C13-C14 = C15-C16 = C17-C18 = C19-C20
 1.5 with sigma of 0.001
 O5-C11 = O5-C20 = O6-C12 = O6-C13 = O7-C14 = O7-C15
 1.43 with sigma of 0.001
 O8-C16 = O8-C17 = O9-C18 = O9-C19
 1.43 with sigma of 0.001
 C11'-C12' = C13'-C14' = C15'-C16' = C17'-C18' = C19'-C20'
 1.5 with sigma of 0.001
 O5'-C11' = O5'-C20' = O6'-C12' = O6'-C13' = O7'-C14' = O7'-C15'
 1.43 with sigma of 0.001
 O8'-C16' = O8'-C17' = O9-C18' = O9'-C19'
 1.43 with sigma of 0.001
 O5-C12
 2 with sigma of 0.01
 C17'-O9' = C19-O5 = C11'-O6' = C16-O7 = O7'-C13'
 2 with sigma of 0.01
 C10-Cl1 = C10'-Cl1' = C10-Cl2 = C10'-Cl2'
 1.72 with sigma of 0.01
3. Uiso/Uaniso restraints and constraints
Uanis(C11) = Uanis(C11')
Uanis(C12) = Uanis(C12') = Uanis(C15) = Uanis(C15')
Uanis(C13) = Uanis(C13')
Uanis(C14) = Uanis(C14') = Uanis(C16) = Uanis(C16') = Uanis(C20) = Uanis(C20')
Uanis(C17) = Uanis(C17') = Uanis(C18) = Uanis(C18') = Uanis(C19) = Uanis(C19')
Uanis(O5) = Uanis(O5') = Uanis(O6) = Uanis(O6') = Uanis(O7) = Uanis(O7') =
Uanis(O8) = Uanis(O8') = Uanis(O9) = Uanis(O9')
Uanis(Cl1) = Uanis(Cl1') = Uanis(Cl2) = Uanis(Cl2')
Uanis(C10) = Uanis(C10')
4. Others
 Sof(O5')=Sof(O6')=Sof(O7')=Sof(O8')=Sof(O9')=Sof(C11')=Sof(H11C)=Sof(H11D)=
 Sof(C12')=Sof(H12C)=Sof(H12D)=Sof(C13')=Sof(H13C)=Sof(H13D)=Sof(C14')=
 Sof(H14C)=Sof(H14D)=Sof(C15')=Sof(H15C)=Sof(H15D)=Sof(C16')=Sof(H16C)=
 Sof(H16D)=Sof(C17')=Sof(H17C)=Sof(H17D)=Sof(C18')=Sof(H18C)=Sof(H18D)=
 Sof(C19')=Sof(H19C)=Sof(H19D)=Sof(C20')=Sof(H20C)=Sof(H20D)=1-FVAR(1)
 Sof(O5)=Sof(O6)=Sof(O7)=Sof(O8)=Sof(O9)=Sof(C11)=Sof(H11A)=Sof(H11B)=Sof(C12)=
 Sof(H12A)=Sof(H12B)=Sof(C13)=Sof(H13A)=Sof(H13B)=Sof(C14)=Sof(H14A)=Sof(H14B)=
 Sof(C15)=Sof(H15A)=Sof(H15B)=Sof(C16)=Sof(H16A)=Sof(H16B)=Sof(C17)=Sof(H17A)=
 Sof(H17B)=Sof(C18)=Sof(H18A)=Sof(H18B)=Sof(C19)=Sof(H19A)=Sof(H19B)=Sof(C20)=
 Sof(H20A)=Sof(H20B)=FVAR(1)
 Sof(Cl1')=Sof(Cl2')=Sof(C10')=Sof(H10C)=Sof(H10D)=1-FVAR(2)
 Sof(Cl1)=Sof(Cl2)=Sof(C10)=Sof(H10A)=Sof(H10B)=FVAR(2)
5.a Secondary CH2 refined with riding coordinates:
 C10(H10A,H10B), C10'(H10C,H10D), C11(H11A,H11B), C12(H12A,H12B), C13(H13A,
 H13B), C14(H14A,H14B), C15(H15A,H15B), C16(H16A,H16B), C17(H17A,H17B),
 C18(H18A,H18B), C19(H19A,H19B), C20(H20A,H20B), C11'(H11C,H11D), C12'(H12C,
 H12D), C13'(H13C,H13D), C14'(H14C,H14D), C15'(H15C,H15D), C16'(H16C,H16D),
 C17'(H17C,H17D), C18'(H18C,H18D), C19'(H19C,H19D), C20'(H20C,H20D)
5.b Idealised Me refined as rotating group:
 C2(H2A,H2B,H2C), C4(H4A,H4B,H4C), C6(H6A,H6B,H6C), C8(H8A,H8B,H8C)
;
_shelx_shelxl_version_number 2014/7
_olex2_submission_special_instructions 'No special instructions were received'

loop_
_space_group_symop_operation_xyz
'x, y, z'
'-x, -y, -z'

loop_
_atom_site_label
_atom_site_type_symbol
_atom_site_fract_x
_atom_site_fract_y
_atom_site_fract_z
_atom_site_U_iso_or_equiv
_atom_site_adp_type
_atom_site_occupancy
_atom_site_site_symmetry_order
_atom_site_calc_flag
_atom_site_refinement_flags_posn
_atom_site_refinement_flags_occupancy
_atom_site_disorder_assembly
_atom_site_disorder_group
Pt1 Pt 0.38255(2) 0.41635(2) 0.05989(2) 0.02938(7) Uani 1 1 d . . . .
Ni1 Ni 0.27165(5) 0.23482(5) 0.13908(4) 0.02523(12) Uani 1 1 d . . . .
Na1 Na -0.11754(18) -0.01283(17) 0.27184(15) 0.0330(4) Uani 1 1 d . . . .
Cl1 Cl 0.4494(4) 0.6791(5) 0.3967(3) 0.0838(8) Uani 0.756(9) 1 d D P A 3
Cl2 Cl 0.2655(5) 0.5366(6) 0.4683(5) 0.0838(8) Uani 0.756(9) 1 d D P A 3
Cl1' Cl 0.4808(13) 0.6342(14) 0.3732(11) 0.0838(8) Uani 0.244(9) 1 d D P A 4
Cl2' Cl 0.2385(16) 0.544(2) 0.4603(17) 0.0838(8) Uani 0.244(9) 1 d D P A 4
S1 S 0.46998(13) 0.36415(13) 0.20472(12) 0.0417(3) Uani 1 1 d . . . .
S2 S 0.54119(11) 0.30887(11) -0.04066(11) 0.0355(3) Uani 1 1 d . . . .
S3 S 0.29419(13) 0.46253(11) -0.08452(11) 0.0368(3) Uani 1 1 d . . . .
S4 S 0.22267(12) 0.52408(11) 0.16053(12) 0.0373(3) Uani 1 1 d . . . .
S5 S 0.11562(12) -0.12817(11) 0.25291(12) 0.0381(3) Uani 1 1 d . . . .
O1 O 0.3940(3) 0.1652(3) 0.2284(3) 0.0371(8) Uani 1 1 d . . . .
O2 O 0.3805(3) 0.1677(3) 0.0098(3) 0.0308(7) Uani 1 1 d . . . .
O3 O 0.1538(3) 0.3111(3) 0.0470(3) 0.0336(7) Uani 1 1 d . . . .
O4 O 0.1649(3) 0.3152(3) 0.2612(3) 0.0344(7) Uani 1 1 d . . . .
O5 O -0.1835(7) 0.1860(7) 0.2220(5) 0.0682(9) Uani 0.614(4) 1 d D P B 1
O6 O -0.1236(8) 0.0870(7) 0.4036(6) 0.0682(9) Uani 0.614(4) 1 d D P B 1
O7 O -0.2256(8) -0.1088(6) 0.4436(7) 0.0682(9) Uani 0.614(4) 1 d D P B 1
O8 O -0.2000(7) -0.1723(8) 0.2583(6) 0.0682(9) Uani 0.614(4) 1 d D P B 1
O9 O -0.1610(8) 0.0205(7) 0.0997(8) 0.0682(9) Uani 0.614(4) 1 d D P B 1
O5' O -0.1291(12) 0.2446(12) 0.1808(7) 0.0682(9) Uani 0.386(4) 1 d D P B 2
O6' O -0.1757(12) 0.1230(8) 0.4523(8) 0.0682(9) Uani 0.386(4) 1 d D P B 2
O7' O -0.1892(12) -0.1572(9) 0.4836(9) 0.0682(9) Uani 0.386(4) 1 d D P B 2
O8' O -0.2815(11) -0.1771(12) 0.2480(10) 0.0682(9) Uani 0.386(4) 1 d D P B 2
O9' O -0.1194(11) 0.0267(10) 0.0868(13) 0.0682(9) Uani 0.386(4) 1 d D P B 2
N1 N 0.1909(4) 0.0912(4) 0.1968(3) 0.0311(8) Uani 1 1 d . . . .
C1 C 0.4523(5) 0.2205(5) 0.2573(4) 0.0382(11) Uani 1 1 d . . . .
C2 C 0.5150(7) 0.1591(7) 0.3449(6) 0.0594(18) Uani 1 1 d . . . .
H2A H 0.5888 0.1126 0.3132 0.089 Uiso 1 1 calc GR . . .
H2B H 0.4631 0.1082 0.4021 0.089 Uiso 1 1 calc GR . . .
H2C H 0.5338 0.2165 0.3763 0.089 Uiso 1 1 calc GR . . .
C3 C 0.4807(4) 0.1929(4) -0.0447(4) 0.0295(9) Uani 1 1 d . . . .
C4 C 0.5582(5) 0.1168(5) -0.1207(5) 0.0444(13) Uani 1 1 d . . . .
H4A H 0.5254 0.1275 -0.1833 0.067 Uiso 1 1 calc GR . . .
H4B H 0.5607 0.0355 -0.0821 0.067 Uiso 1 1 calc GR . . .
H4C H 0.6390 0.1380 -0.1461 0.067 Uiso 1 1 calc GR . . .
C5 C 0.1753(5) 0.3855(4) -0.0385(4) 0.0331(10) Uani 1 1 d . . . .
C6 C 0.0913(6) 0.4124(6) -0.1112(5) 0.0489(14) Uani 1 1 d . . . .
H6A H 0.0131 0.4470 -0.0733 0.073 Uiso 1 1 calc GR . . .
H6B H 0.0833 0.3406 -0.1290 0.073 Uiso 1 1 calc GR . . .
H6C H 0.1231 0.4670 -0.1785 0.073 Uiso 1 1 calc GR . . .
C7 C 0.1458(4) 0.4213(5) 0.2569(4) 0.0331(10) Uani 1 1 d . . . .
C8 C 0.0436(5) 0.4670(6) 0.3429(5) 0.0460(13) Uani 1 1 d . . . .
H8A H -0.0302 0.4424 0.3427 0.069 Uiso 1 1 calc GR . . .
H8B H 0.0352 0.5519 0.3270 0.069 Uiso 1 1 calc GR . . .
H8C H 0.0594 0.4363 0.4146 0.069 Uiso 1 1 calc GR . . .
C9 C 0.1590(4) 0.0007(4) 0.2206(4) 0.0277(8) Uani 1 1 d . . . .
C10 C 0.3533(15) 0.6191(17) 0.3554(9) 0.063(4) Uani 0.756(9) 1 d D P A 3
H10A H 0.3997 0.5696 0.3034 0.076 Uiso 0.756(9) 1 calc R P A 3
H10B H 0.3020 0.6817 0.3182 0.076 Uiso 0.756(9) 1 calc R P A 3
C10' C 0.356(4) 0.595(8) 0.357(2) 0.063(4) Uani 0.244(9) 1 d D P A 4
H10C H 0.3865 0.5346 0.3124 0.076 Uiso 0.244(9) 1 calc R P A 4
H10D H 0.3216 0.6634 0.3102 0.076 Uiso 0.244(9) 1 calc R P A 4
C11 C -0.1193(9) 0.2565(7) 0.2510(6) 0.051(2) Uani 0.614(4) 1 d D P B 1
H11A H -0.1457 0.3407 0.2301 0.061 Uiso 0.614(4) 1 calc R P B 1
H11B H -0.0318 0.2390 0.2238 0.061 Uiso 0.614(4) 1 calc R P B 1
C12 C -0.1646(10) 0.2074(7) 0.3701(6) 0.0563(17) Uani 0.614(4) 1 d D P B 1
H12A H -0.1403 0.2519 0.4119 0.068 Uiso 0.614(4) 1 calc R P B 1
H12B H -0.2527 0.2184 0.3890 0.068 Uiso 0.614(4) 1 calc R P B 1
C13 C -0.1790(10) 0.0358(7) 0.5135(6) 0.054(2) Uani 0.614(4) 1 d D P B 1
H13A H -0.2638 0.0695 0.5337 0.065 Uiso 0.614(4) 1 calc R P B 1
H13B H -0.1386 0.0499 0.5641 0.065 Uiso 0.614(4) 1 calc R P B 1
C14 C -0.1686(10) -0.0918(7) 0.5193(8) 0.0534(15) Uani 0.614(4) 1 d D P B 1
H14A H -0.0836 -0.1253 0.5011 0.064 Uiso 0.614(4) 1 calc R P B 1
H14B H -0.2069 -0.1312 0.5940 0.064 Uiso 0.614(4) 1 calc R P B 1
C15 C -0.2082(10) -0.2316(6) 0.4525(8) 0.0563(17) Uani 0.614(4) 1 d D P B 1
H15A H -0.2505 -0.2742 0.5243 0.068 Uiso 0.614(4) 1 calc R P B 1
H15B H -0.1233 -0.2651 0.4333 0.068 Uiso 0.614(4) 1 calc R P B 1
C16 C -0.2690(9) -0.2198(9) 0.3644(5) 0.0534(15) Uani 0.614(4) 1 d D P B 1
H16A H -0.2858 -0.2972 0.3646 0.064 Uiso 0.614(4) 1 calc R P B 1
H16B H -0.3461 -0.1694 0.3806 0.064 Uiso 0.614(4) 1 calc R P B 1
C17 C -0.2627(11) -0.1361(12) 0.1752(7) 0.0734(19) Uani 0.614(4) 1 d D P B 1
H17A H -0.3319 -0.0769 0.1942 0.088 Uiso 0.614(4) 1 calc R P B 1
H17B H -0.2906 -0.2028 0.1632 0.088 Uiso 0.614(4) 1 calc R P B 1
C18 C -0.1712(13) -0.0863(7) 0.0766(8) 0.0734(19) Uani 0.614(4) 1 d D P B 1
H18A H -0.0943 -0.1381 0.0682 0.088 Uiso 0.614(4) 1 calc R P B 1
H18B H -0.1984 -0.0726 0.0096 0.088 Uiso 0.614(4) 1 calc R P B 1
C19 C -0.1031(8) 0.1172(6) 0.0907(8) 0.0734(19) Uani 0.614(4) 1 d D P B 1
H19A H -0.0485 0.1330 0.0169 0.088 Uiso 0.614(4) 1 calc R P B 1
H19B H -0.0537 0.0949 0.1436 0.088 Uiso 0.614(4) 1 calc R P B 1
C20 C -0.1831(11) 0.2274(8) 0.1097(6) 0.0534(15) Uani 0.614(4) 1 d D P B 1
H20A H -0.1452 0.2986 0.0743 0.064 Uiso 0.614(4) 1 calc R P B 1
H20B H -0.2616 0.2345 0.0949 0.064 Uiso 0.614(4) 1 calc R P B 1
C11' C -0.1704(15) 0.1808(12) 0.2895(7) 0.051(2) Uani 0.386(4) 1 d D P B 2
H11C H -0.1455 0.0969 0.2911 0.061 Uiso 0.386(4) 1 calc R P B 2
H11D H -0.2585 0.1943 0.3115 0.061 Uiso 0.386(4) 1 calc R P B 2
C12' C -0.1233(17) 0.2146(13) 0.3697(10) 0.0563(17) Uani 0.386(4) 1 d D P B 2
H12C H -0.0353 0.2045 0.3524 0.068 Uiso 0.386(4) 1 calc R P B 2
H12D H -0.1576 0.2931 0.3836 0.068 Uiso 0.386(4) 1 calc R P B 2
C13' C -0.1354(14) 0.0031(8) 0.4505(10) 0.054(2) Uani 0.386(4) 1 d D P B 2
H13C H -0.0504 -0.0149 0.4510 0.065 Uiso 0.386(4) 1 calc R P B 2
H13D H -0.1428 -0.0133 0.3828 0.065 Uiso 0.386(4) 1 calc R P B 2
C14' C -0.2075(17) -0.0720(11) 0.5474(8) 0.0534(15) Uani 0.386(4) 1 d D P B 2
H14C H -0.1711 -0.0984 0.6097 0.064 Uiso 0.386(4) 1 calc R P B 2
H14D H -0.2918 -0.0381 0.5710 0.064 Uiso 0.386(4) 1 calc R P B 2
C15' C -0.2470(15) -0.1457(12) 0.3996(11) 0.0563(17) Uani 0.386(4) 1 d D P B 2
H15C H -0.2110 -0.0847 0.3391 0.068 Uiso 0.386(4) 1 calc R P B 2
H15D H -0.3305 -0.1125 0.4283 0.068 Uiso 0.386(4) 1 calc R P B 2
C16' C -0.254(2) -0.2406(11) 0.3475(11) 0.0534(15) Uani 0.386(4) 1 d D P B 2
H16C H -0.1770 -0.2919 0.3335 0.064 Uiso 0.386(4) 1 calc R P B 2
H16D H -0.3173 -0.2878 0.3935 0.064 Uiso 0.386(4) 1 calc R P B 2
C17' C -0.1811(14) -0.1214(14) 0.1809(10) 0.0734(19) Uani 0.386(4) 1 d D P B 2
H17C H -0.1080 -0.1785 0.1776 0.088 Uiso 0.386(4) 1 calc R P B 2
H17D H -0.1723 -0.0591 0.2136 0.088 Uiso 0.386(4) 1 calc R P B 2
C18' C -0.195(2) -0.0704(10) 0.0677(12) 0.0734(19) Uani 0.386(4) 1 d D P B 2
H18C H -0.2770 -0.0407 0.0620 0.088 Uiso 0.386(4) 1 calc R P B 2
H18D H -0.1494 -0.1162 0.0121 0.088 Uiso 0.386(4) 1 calc R P B 2
C19' C -0.2048(15) 0.1246(11) 0.0615(15) 0.0734(19) Uani 0.386(4) 1 d D P B 2
H19C H -0.2867 0.1132 0.1058 0.088 Uiso 0.386(4) 1 calc R P B 2
H19D H -0.2027 0.1449 -0.0169 0.088 Uiso 0.386(4) 1 calc R P B 2
C20' C -0.1557(17) 0.2118(14) 0.0942(11) 0.0534(15) Uani 0.386(4) 1 d D P B 2
H20C H -0.0773 0.2134 0.0401 0.064 Uiso 0.386(4) 1 calc R P B 2
H20D H -0.2043 0.2840 0.0668 0.064 Uiso 0.386(4) 1 calc R P B 2

loop_
_atom_site_aniso_label
_atom_site_aniso_U_11
_atom_site_aniso_U_22
_atom_site_aniso_U_33
_atom_site_aniso_U_23
_atom_site_aniso_U_13
_atom_site_aniso_U_12
Pt1 0.02867(11) 0.02276(10) 0.03635(11) -0.00523(7) -0.00648(7) -0.00680(7)
Ni1 0.0263(3) 0.0225(3) 0.0261(3) -0.0038(2) -0.0054(2) -0.0052(2)
Na1 0.0382(10) 0.0322(10) 0.0311(9) -0.0053(7) -0.0128(8) -0.0067(8)
Cl1 0.082(2) 0.0970(17) 0.0813(13) -0.0203(11) -0.0101(12) -0.0461(18)
Cl2 0.082(2) 0.0970(17) 0.0813(13) -0.0203(11) -0.0101(12) -0.0461(18)
Cl1' 0.082(2) 0.0970(17) 0.0813(13) -0.0203(11) -0.0101(12) -0.0461(18)
Cl2' 0.082(2) 0.0970(17) 0.0813(13) -0.0203(11) -0.0101(12) -0.0461(18)
S1 0.0389(7) 0.0455(7) 0.0480(7) -0.0128(6) -0.0162(6) -0.0113(6)
S2 0.0279(6) 0.0311(6) 0.0426(6) -0.0055(5) -0.0015(5) -0.0074(4)
S3 0.0415(7) 0.0274(6) 0.0376(6) 0.0020(5) -0.0114(5) -0.0053(5)
S4 0.0365(6) 0.0271(6) 0.0472(7) -0.0120(5) -0.0058(5) -0.0040(5)
S5 0.0359(6) 0.0291(6) 0.0496(7) -0.0065(5) -0.0087(5) -0.0109(5)
O1 0.0367(18) 0.0373(19) 0.0379(18) -0.0010(15) -0.0159(15) -0.0056(15)
O2 0.0289(16) 0.0273(16) 0.0334(16) -0.0074(13) -0.0031(13) -0.0038(13)
O3 0.0315(17) 0.0326(17) 0.0370(17) -0.0050(14) -0.0110(14) -0.0048(14)
O4 0.0367(18) 0.0330(17) 0.0324(16) -0.0099(14) -0.0035(14) -0.0066(14)
O5 0.058(2) 0.073(2) 0.071(2) -0.0131(17) -0.0105(17) -0.0145(17)
O6 0.058(2) 0.073(2) 0.071(2) -0.0131(17) -0.0105(17) -0.0145(17)
O7 0.058(2) 0.073(2) 0.071(2) -0.0131(17) -0.0105(17) -0.0145(17)
O8 0.058(2) 0.073(2) 0.071(2) -0.0131(17) -0.0105(17) -0.0145(17)
O9 0.058(2) 0.073(2) 0.071(2) -0.0131(17) -0.0105(17) -0.0145(17)
O5' 0.058(2) 0.073(2) 0.071(2) -0.0131(17) -0.0105(17) -0.0145(17)
O6' 0.058(2) 0.073(2) 0.071(2) -0.0131(17) -0.0105(17) -0.0145(17)
O7' 0.058(2) 0.073(2) 0.071(2) -0.0131(17) -0.0105(17) -0.0145(17)
O8' 0.058(2) 0.073(2) 0.071(2) -0.0131(17) -0.0105(17) -0.0145(17)
O9' 0.058(2) 0.073(2) 0.071(2) -0.0131(17) -0.0105(17) -0.0145(17)
N1 0.031(2) 0.030(2) 0.0303(18) -0.0059(15) -0.0043(15) -0.0068(15)
C1 0.032(2) 0.047(3) 0.037(2) -0.005(2) -0.012(2) -0.006(2)
C2 0.051(4) 0.079(5) 0.048(3) 0.005(3) -0.027(3) -0.011(3)
C3 0.030(2) 0.023(2) 0.030(2) -0.0011(16) -0.0054(17) -0.0016(16)
C4 0.040(3) 0.038(3) 0.045(3) -0.011(2) 0.004(2) -0.002(2)
C5 0.034(2) 0.027(2) 0.037(2) -0.0074(18) -0.0122(19) 0.0024(18)
C6 0.056(4) 0.043(3) 0.054(3) -0.002(3) -0.031(3) -0.003(3)
C7 0.032(2) 0.038(2) 0.032(2) -0.0120(19) -0.0077(18) -0.0036(19)
C8 0.044(3) 0.049(3) 0.046(3) -0.025(3) -0.002(2) -0.002(2)
C9 0.025(2) 0.030(2) 0.027(2) -0.0060(16) -0.0060(16) -0.0037(16)
C10 0.081(6) 0.056(12) 0.057(4) -0.009(4) -0.009(4) -0.035(6)
C10' 0.081(6) 0.056(12) 0.057(4) -0.009(4) -0.009(4) -0.035(6)
C11 0.064(6) 0.031(4) 0.067(5) -0.012(4) -0.029(5) -0.007(3)
C12 0.066(5) 0.047(3) 0.067(4) -0.014(3) -0.021(3) -0.026(3)
C13 0.067(6) 0.073(6) 0.031(4) -0.017(4) -0.013(4) -0.021(5)
C14 0.068(4) 0.045(3) 0.041(3) -0.009(2) -0.006(3) -0.006(3)
C15 0.066(5) 0.047(3) 0.067(4) -0.014(3) -0.021(3) -0.026(3)
C16 0.068(4) 0.045(3) 0.041(3) -0.009(2) -0.006(3) -0.006(3)
C17 0.111(6) 0.070(4) 0.050(3) -0.017(3) -0.046(3) 0.008(4)
C18 0.111(6) 0.070(4) 0.050(3) -0.017(3) -0.046(3) 0.008(4)
C19 0.111(6) 0.070(4) 0.050(3) -0.017(3) -0.046(3) 0.008(4)
C20 0.068(4) 0.045(3) 0.041(3) -0.009(2) -0.006(3) -0.006(3)
C11' 0.064(6) 0.031(4) 0.067(5) -0.012(4) -0.029(5) -0.007(3)
C12' 0.066(5) 0.047(3) 0.067(4) -0.014(3) -0.021(3) -0.026(3)
C13' 0.067(6) 0.073(6) 0.031(4) -0.017(4) -0.013(4) -0.021(5)
C14' 0.068(4) 0.045(3) 0.041(3) -0.009(2) -0.006(3) -0.006(3)
C15' 0.066(5) 0.047(3) 0.067(4) -0.014(3) -0.021(3) -0.026(3)
C16' 0.068(4) 0.045(3) 0.041(3) -0.009(2) -0.006(3) -0.006(3)
C17' 0.111(6) 0.070(4) 0.050(3) -0.017(3) -0.046(3) 0.008(4)
C18' 0.111(6) 0.070(4) 0.050(3) -0.017(3) -0.046(3) 0.008(4)
C19' 0.111(6) 0.070(4) 0.050(3) -0.017(3) -0.046(3) 0.008(4)
C20' 0.068(4) 0.045(3) 0.041(3) -0.009(2) -0.006(3) -0.006(3)

loop_
_atom_type_symbol
_atom_type_description
_atom_type_scat_dispersion_real
_atom_type_scat_dispersion_imag
_atom_type_scat_source
C C 0.0033 0.0016 'International Tables Vol C Tables 4.2.6.8 and 6.1.1.4'
H H 0.0000 0.0000 'International Tables Vol C Tables 4.2.6.8 and 6.1.1.4'
Cl Cl 0.1484 0.1585 'International Tables Vol C Tables 4.2.6.8 and 6.1.1.4'
N N 0.0061 0.0033 'International Tables Vol C Tables 4.2.6.8 and 6.1.1.4'
Na Na 0.0362 0.0249 'International Tables Vol C Tables 4.2.6.8 and 6.1.1.4'
Ni Ni 0.3393 1.1124 'International Tables Vol C Tables 4.2.6.8 and 6.1.1.4'
O O 0.0106 0.0060 'International Tables Vol C Tables 4.2.6.8 and 6.1.1.4'
Pt Pt -1.7033 8.3905 'International Tables Vol C Tables 4.2.6.8 and 6.1.1.4'
S S 0.1246 0.1234 'International Tables Vol C Tables 4.2.6.8 and 6.1.1.4'

loop_
_geom_angle_atom_site_label_1
_geom_angle_atom_site_label_2
_geom_angle_atom_site_label_3
_geom_angle
S1 Pt1 Ni1 89.57(4)
S1 Pt1 S3 178.18(4)
S1 Pt1 S4 89.99(5)
S2 Pt1 Ni1 90.21(3)
S2 Pt1 S1 90.21(5)
S2 Pt1 S3 89.03(5)
S2 Pt1 S4 179.75(5)
S3 Pt1 Ni1 88.78(3)
S3 Pt1 S4 90.76(5)
S4 Pt1 Ni1 89.65(3)
O1 Ni1 Pt1 88.25(11)
O1 Ni1 O4 91.02(15)
O2 Ni1 Pt1 87.17(10)
O2 Ni1 O1 90.75(15)
O2 Ni1 O4 175.37(14)
O3 Ni1 Pt1 89.01(10)
O3 Ni1 O1 177.26(15)
O3 Ni1 O2 89.10(14)
O3 Ni1 O4 88.93(15)
O4 Ni1 Pt1 88.61(10)
N1 Ni1 Pt1 177.87(12)
N1 Ni1 O1 91.17(16)
N1 Ni1 O2 90.79(15)
N1 Ni1 O3 91.57(16)
N1 Ni1 O4 93.45(15)
S5 Na1 O5' 113.5(3)
S5 Na1 O7' 89.3(3)
O5 Na1 S5 129.3(2)
O5 Na1 O7 115.2(3)
O5 Na1 O8 127.7(3)
O5 Na1 O9 72.2(2)
O6 Na1 S5 97.7(2)
O6 Na1 O5 68.0(2)
O6 Na1 O7 71.0(2)
O6 Na1 O8 138.4(3)
O6 Na1 O9 140.2(3)
O7 Na1 S5 103.7(2)
O7 Na1 O8 67.7(2)
O7 Na1 O9 128.0(3)
O8 Na1 S5 95.8(2)
O9 Na1 S5 108.2(2)
O9 Na1 O8 69.1(2)
O7' Na1 O5' 135.4(3)
O9' Na1 S5 98.7(3)
O9' Na1 O5' 70.3(4)
O9' Na1 O7' 146.4(4)
C1 S1 Pt1 104.36(18)
C3 S2 Pt1 103.44(16)
C5 S3 Pt1 104.41(17)
C7 S4 Pt1 104.07(17)
C9 S5 Na1 87.03(17)
C1 O1 Ni1 125.9(4)
C3 O2 Ni1 127.2(3)
C5 O3 Ni1 125.0(3)
C7 O4 Ni1 125.7(3)
C11 O5 Na1 112.3(6)
C11 O5 C20 108.9(8)
C20 O5 Na1 115.3(5)
C12 O6 Na1 110.1(5)
C13 O6 Na1 116.1(6)
C13 O6 C12 114.8(7)
C14 O7 Na1 104.2(6)
C15 O7 Na1 111.5(6)
C15 O7 C14 104.9(6)
C16 O8 Na1 108.1(6)
C17 O8 Na1 109.9(7)
C17 O8 C16 115.4(8)
C18 O9 Na1 110.6(7)
C19 O9 Na1 76.2(6)
C19 O9 C18 155.4(10)
C11' O5' Na1 49.1(7)
C11' O5' C20' 118.3(12)
C20' O5' Na1 81.6(9)
C12' O6' C13' 122.8(12)
C14' O7' Na1 98.5(6)
C15' O7' Na1 57.3(7)
C15' O7' C14' 124.0(13)
C17' O8' C16' 108.3(12)
C18' O9' Na1 109.3(7)
C19' O9' Na1 111.7(11)
C19' O9' C18' 94.1(12)
C9 N1 Ni1 170.0(4)
O1 C1 S1 125.4(4)
O1 C1 C2 118.7(6)
C2 C1 S1 115.8(5)
C1 C2 H2A 109.5
C1 C2 H2B 109.5
C1 C2 H2C 109.5
H2A C2 H2B 109.5
H2A C2 H2C 109.5
H2B C2 H2C 109.5
O2 C3 S2 125.3(4)
O2 C3 C4 119.2(5)
C4 C3 S2 115.5(4)
C3 C4 H4A 109.5
C3 C4 H4B 109.5
C3 C4 H4C 109.5
H4A C4 H4B 109.5
H4A C4 H4C 109.5
H4B C4 H4C 109.5
O3 C5 S3 126.0(4)
O3 C5 C6 118.5(5)
C6 C5 S3 115.5(4)
C5 C6 H6A 109.5
C5 C6 H6B 109.5
C5 C6 H6C 109.5
H6A C6 H6B 109.5
H6A C6 H6C 109.5
H6B C6 H6C 109.5
O4 C7 S4 126.3(4)
O4 C7 C8 118.0(5)
C8 C7 S4 115.6(4)
C7 C8 H8A 109.5
C7 C8 H8B 109.5
C7 C8 H8C 109.5
H8A C8 H8B 109.5
H8A C8 H8C 109.5
H8B C8 H8C 109.5
N1 C9 S5 179.1(5)
Cl1 C10 Cl2 109.5(6)
Cl1 C10 H10A 109.8
Cl1 C10 H10B 109.8
Cl2 C10 H10A 109.8
Cl2 C10 H10B 109.8
H10A C10 H10B 108.2
Cl1' C10' Cl2' 125.7(17)
Cl1' C10' H10C 105.9
Cl1' C10' H10D 105.9
Cl2' C10' H10C 105.9
Cl2' C10' H10D 105.9
H10C C10' H10D 106.2
O5 C11 H11A 113.3
O5 C11 H11B 113.3
O5 C11 C12 92.1(4)
H11A C11 H11B 110.6
C12 C11 H11A 113.3
C12 C11 H11B 113.3
O6 C12 C11 114.5(7)
O6 C12 H12A 108.6
O6 C12 H12B 108.6
C11 C12 H12A 108.6
C11 C12 H12B 108.6
H12A C12 H12B 107.6
O6 C13 H13A 110.4
O6 C13 H13B 110.4
O6 C13 C14 106.8(7)
H13A C13 H13B 108.6
C14 C13 H13A 110.4
C14 C13 H13B 110.4
O7 C14 C13 108.9(7)
O7 C14 H14A 109.9
O7 C14 H14B 109.9
C13 C14 H14A 109.9
C13 C14 H14B 109.9
H14A C14 H14B 108.3
O7 C15 H15A 113.3
O7 C15 H15B 113.3
O7 C15 C16 92.0(5)
H15A C15 H15B 110.6
C16 C15 H15A 113.3
C16 C15 H15B 113.3
O8 C16 C15 113.1(8)
O8 C16 H16A 109.0
O8 C16 H16B 109.0
C15 C16 H16A 109.0
C15 C16 H16B 109.0
H16A C16 H16B 107.8
O8 C17 H17A 111.1
O8 C17 H17B 111.1
O8 C17 C18 103.4(8)
H17A C17 H17B 109.1
C18 C17 H17A 111.1
C18 C17 H17B 111.1
O9 C18 C17 102.8(9)
O9 C18 H18A 111.2
O9 C18 H18B 111.2
C17 C18 H18A 111.2
C17 C18 H18B 111.2
H18A C18 H18B 109.1
O9 C19 H19A 108.3
O9 C19 H19B 108.3
O9 C19 C20 116.0(9)
H19A C19 H19B 107.4
C20 C19 H19A 108.3
C20 C19 H19B 108.3
O5 C20 C19 86.2(4)
O5 C20 H20A 114.3
O5 C20 H20B 114.3
C19 C20 H20A 114.3
C19 C20 H20B 114.3
H20A C20 H20B 111.4
O5' C11' H11C 109.1
O5' C11' H11D 109.1
O5' C11' C12' 112.5(10)
H11C C11' H11D 107.8
C12' C11' H11C 109.1
C12' C11' H11D 109.1
O6' C12' C11' 89.3(5)
O6' C12' H12C 113.8
O6' C12' H12D 113.8
C11' C12' H12C 113.8
C11' C12' H12D 113.8
H12C C12' H12D 111.0
O6' C13' H13C 109.6
O6' C13' H13D 109.6
O6' C13' C14' 110.4(10)
H13C C13' H13D 108.1
C14' C13' H13C 109.6
C14' C13' H13D 109.6
O7' C14' C13' 89.0(5)
O7' C14' H14C 113.8
O7' C14' H14D 113.8
C13' C14' H14C 113.8
C13' C14' H14D 113.8
H14C C14' H14D 111.0
O7' C15' H15C 105.7
O7' C15' H15D 105.7
O7' C15' C16' 126.4(12)
H15C C15' H15D 106.2
C16' C15' H15C 105.7
C16' C15' H15D 105.7
O8' C16' C15' 102.3(11)
O8' C16' H16C 111.3
O8' C16' H16D 111.3
C15' C16' H16C 111.3
C15' C16' H16D 111.3
H16C C16' H16D 109.2
O8' C17' H17C 109.3
O8' C17' H17D 109.3
O8' C17' C18' 111.4(13)
H17C C17' H17D 108.0
C18' C17' H17C 109.3
C18' C17' H17D 109.3
O9' C18' H18C 115.6
O9' C18' H18D 115.6
C17' C18' O9' 77.9(7)
C17' C18' H18C 115.6
C17' C18' H18D 115.6
H18C C18' H18D 112.6
O9' C19' H19C 112.3
O9' C19' H19D 112.3
O9' C19' C20' 97.5(12)
H19C C19' H19D 109.9
C20' C19' H19C 112.3
C20' C19' H19D 112.3
O5' C20' C19' 146.4(15)
O5' C20' H20C 100.2
O5' C20' H20D 100.2
C19' C20' H20C 100.2
C19' C20' H20D 100.2
H20C C20' H20D 104.2

loop_
_geom_bond_atom_site_label_1
_geom_bond_atom_site_label_2
_geom_bond_distance
Pt1 Ni1 2.6015(6)
Pt1 S1 2.3221(14)
Pt1 S2 2.3214(13)
Pt1 S3 2.3275(13)
Pt1 S4 2.3313(13)
Ni1 O1 2.052(4)
Ni1 O2 2.048(3)
Ni1 O3 2.045(3)
Ni1 O4 2.053(3)
Ni1 N1 2.012(4)
Na1 S5 2.806(2)
Na1 O5 2.349(9)
Na1 O6 2.325(9)
Na1 O7 2.371(9)
Na1 O8 2.388(9)
Na1 O9 2.385(10)
Na1 O5' 3.013(13)
Na1 O7' 2.865(11)
Na1 O9' 2.362(17)
Cl1 C10 1.736(8)
Cl2 C10 1.738(7)
Cl1' C10' 1.724(10)
Cl2' C10' 1.725(10)
S1 C1 1.719(6)
S2 C3 1.711(5)
S3 C5 1.717(5)
S4 C7 1.713(5)
S5 C9 1.644(5)
O1 C1 1.239(7)
O2 C3 1.244(6)
O3 C5 1.240(6)
O4 C7 1.241(6)
O5 C11 1.4295(10)
O5 C20 1.4303(10)
O6 C12 1.4300(10)
O6 C13 1.4299(10)
O7 C14 1.4307(10)
O7 C15 1.4296(10)
O8 C16 1.4303(10)
O8 C17 1.4301(10)
O9 C18 1.4295(10)
O9 C19 1.4289(10)
O5' C11' 1.4302(10)
O5' C20' 1.4302(10)
O6' C12' 1.4299(10)
O6' C13' 1.4301(10)
O7' C14' 1.4299(10)
O7' C15' 1.4299(10)
O8' C16' 1.4302(10)
O8' C17' 1.4301(10)
O9' C18' 1.710(19)
O9' C19' 1.4300(10)
N1 C9 1.161(6)
C1 C2 1.509(8)
C2 H2A 0.9800
C2 H2B 0.9800
C2 H2C 0.9800
C3 C4 1.506(7)
C4 H4A 0.9800
C4 H4B 0.9800
C4 H4C 0.9800
C5 C6 1.514(7)
C6 H6A 0.9800
C6 H6B 0.9800
C6 H6C 0.9800
C7 C8 1.513(7)
C8 H8A 0.9800
C8 H8B 0.9800
C8 H8C 0.9800
C10 H10A 0.9900
C10 H10B 0.9900
C10' H10C 0.9900
C10' H10D 0.9900
C11 H11A 0.9900
C11 H11B 0.9900
C11 C12 1.4994(10)
C12 H12A 0.9900
C12 H12B 0.9900
C13 H13A 0.9900
C13 H13B 0.9900
C13 C14 1.5001(10)
C14 H14A 0.9900
C14 H14B 0.9900
C15 H15A 0.9900
C15 H15B 0.9900
C15 C16 1.4994(10)
C16 H16A 0.9900
C16 H16B 0.9900
C17 H17A 0.9900
C17 H17B 0.9900
C17 C18 1.5000(10)
C18 H18A 0.9900
C18 H18B 0.9900
C19 H19A 0.9900
C19 H19B 0.9900
C19 C20 1.4992(10)
C20 H20A 0.9900
C20 H20B 0.9900
C11' H11C 0.9900
C11' H11D 0.9900
C11' C12' 1.4997(10)
C12' H12C 0.9900
C12' H12D 0.9900
C13' H13C 0.9900
C13' H13D 0.9900
C13' C14' 1.4996(10)
C14' H14C 0.9900
C14' H14D 0.9900
C15' H15C 0.9900
C15' H15D 0.9900
C15' C16' 1.5001(10)
C16' H16C 0.9900
C16' H16D 0.9900
C17' H17C 0.9900
C17' H17D 0.9900
C17' C18' 1.5000(10)
C18' H18C 0.9900
C18' H18D 0.9900
C19' H19C 0.9900
C19' H19D 0.9900
C19' C20' 1.5000(10)
C20' H20C 0.9900
C20' H20D 0.9900

loop_
_geom_torsion_atom_site_label_1
_geom_torsion_atom_site_label_2
_geom_torsion_atom_site_label_3
_geom_torsion_atom_site_label_4
_geom_torsion
Pt1 S1 C1 O1 -6.8(5)
Pt1 S1 C1 C2 172.7(4)
Pt1 S2 C3 O2 -10.2(5)
Pt1 S2 C3 C4 170.4(4)
Pt1 S3 C5 O3 -8.6(5)
Pt1 S3 C5 C6 171.9(4)
Pt1 S4 C7 O4 -8.0(5)
Pt1 S4 C7 C8 173.4(4)
Ni1 O1 C1 S1 -15.6(7)
Ni1 O1 C1 C2 165.0(4)
Ni1 O2 C3 S2 -12.4(6)
Ni1 O2 C3 C4 167.0(4)
Ni1 O3 C5 S3 -14.0(6)
Ni1 O3 C5 C6 165.4(4)
Ni1 O4 C7 S4 -12.6(7)
Ni1 O4 C7 C8 166.0(4)
Na1 O5 C11 C12 -63.9(7)
Na1 O5 C20 C19 -16.5(9)
Na1 O6 C12 C11 -38.6(9)
Na1 O6 C13 C14 25.3(11)
Na1 O7 C14 C13 61.1(9)
Na1 O7 C15 C16 -65.2(7)
Na1 O8 C16 C15 -43.8(9)
Na1 O8 C17 C18 55.1(9)
Na1 O9 C18 C17 54.3(10)
Na1 O9 C19 C20 -98.7(7)
Na1 O5' C11' C12' 126.1(17)
Na1 O5' C20' C19' 25(3)
Na1 O7' C14' C13' -17.5(12)
Na1 O7' C15' C16' 118(2)
Na1 O9' C18' C17' -10.6(14)
Na1 O9' C19' C20' 58.5(13)
O5 C11 C12 O6 66.2(10)
O6 C13 C14 O7 -58.8(12)
O7 C15 C16 O8 71.4(10)
O8 C17 C18 O9 -72.6(12)
O9 C19 C20 O5 89.6(10)
O5' C11' C12' O6' -173.8(14)
O6' C13' C14' O7' 149.5(13)
O7' C15' C16' O8' -160.3(15)
O8' C17' C18' O9' 146.0(15)
O9' C19' C20' O5' -62(3)
C11 O5 C20 C19 110.7(8)
C12 O6 C13 C14 155.6(9)
C13 O6 C12 C11 -171.8(8)
C14 O7 C15 C16 -177.4(8)
C15 O7 C14 C13 178.4(9)
C16 O8 C17 C18 177.6(9)
C17 O8 C16 C15 -167.2(9)
C18 O9 C19 C20 152(2)
C19 O9 C18 C17 156(2)
C20 O5 C11 C12 167.2(7)
C11' O5' C20' C19' -8(4)
C12' O6' C13' C14' -180.0(13)
C13' O6' C12' C11' 67.1(17)
C14' O7' C15' C16' -165.1(15)
C15' O7' C14' C13' -73.6(17)
C16' O8' C17' C18' 170.0(14)
C17' O8' C16' C15' 67.3(18)
C18' O9' C19' C20' 171.2(13)
C19' O9' C18' C17' -125.4(15)
C20' O5' C11' C12' 172.8(16)
